data_7126008
loop_
_publ_author_name
'Gazis, Theodore A.'
'Mohajeri Thaker, Bayan A. J.'
'Willcox, Darren'
'Ould, Darren M. C.'
'Wenz, Jan'
'Rawson, Jeremy M.'
'Hill, Michael S.'
'Wirth, Thomas'
'Melen, Rebecca L.'

_publ_section_title
;
 1,3-Carboboration of iodonium ylides.
;
_journal_issue 22
_journal_name_full 'Chemical communications (Cambridge, England)'
_journal_page_first 3345
_journal_page_last 3348
_journal_paper_doi 10.1039/c9cc08749d
_journal_volume 56
_journal_year 2020
_chemical_formula_moiety 'C33 H16 B F9 O2'
_chemical_formula_sum 'C33 H16 B F9 O2'
_chemical_formula_weight 626.27
_space_group_crystal_system triclinic
_space_group_IT_number 2
_space_group_name_Hall '-P 1'
_space_group_name_H-M_alt 'P -1'
_atom_sites_solution_hydrogens difmap
_atom_sites_solution_primary direct
_audit_creation_date 2019-05-16
_audit_creation_method
;
Olex2 1.2
(compiled 2018.05.29 svn.r3508 for OlexSys, GUI svn.r5506)
;
_audit_update_record
;
2019-12-05 deposited with the CCDC.	2019-12-11 downloaded from the CCDC.
;
_cell_angle_alpha 85.283(4)
_cell_angle_beta 75.672(4)
_cell_angle_gamma 66.463(4)
_cell_formula_units_Z 2
_cell_length_a 9.7170(4)
_cell_length_b 10.2493(5)
_cell_length_c 15.4586(9)
_cell_measurement_reflns_used 3929
_cell_measurement_temperature 200.0(2)
_cell_measurement_theta_max 28.1280
_cell_measurement_theta_min 4.0230
_cell_volume 1367.33(13)
_computing_cell_refinement 'CrysAlisPro 1.171.40.50a (Rigaku OD, 2019)'
_computing_data_collection 'CrysAlisPro 1.171.40.50a (Rigaku OD, 2019)'
_computing_data_reduction 'CrysAlisPro 1.171.40.50a (Rigaku OD, 2019)'
_computing_molecular_graphics 'Olex2 (Dolomanov et al., 2009)'
_computing_publication_material 'Olex2 (Dolomanov et al., 2009)'
_computing_structure_refinement 'ShelXL (Sheldrick, 2015)'
_computing_structure_solution 'ShelXS (Sheldrick, 2008)'
_diffrn_ambient_environment N~2~
_diffrn_ambient_temperature 200.0(2)
_diffrn_detector 'CCD plate'
_diffrn_detector_area_resol_mean 10.5082
_diffrn_detector_type Atlas
_diffrn_measured_fraction_theta_full 0.998
_diffrn_measured_fraction_theta_max 0.823
_diffrn_measurement_details
;
List of Runs (angles in degrees, time in seconds):

  # Type    Start    End  Width  t~exp~   \w     \q     \k     \f   Frames
#--------------------------------------------------------------------------
  1  \w    -17.00  71.00   1.00   24.88    --   10.74  57.00   0.00   88
  2  \w    -77.00  12.00   1.00   24.88    --  -11.13 -57.00  60.00   89
  3  \w    -37.00  62.00   1.00   24.88    --  -11.13  57.00-150.00   99
;
_diffrn_measurement_device 'four-circle diffractometer'
_diffrn_measurement_device_type 'SuperNova, Dual, Cu at home/near, Atlas'
_diffrn_measurement_method '\w scans'
_diffrn_orient_matrix_type 'CrysAlisPro convention (1999,Acta A55,543-557)'
_diffrn_orient_matrix_UB_11 0.0071977000
_diffrn_orient_matrix_UB_12 -0.0278295000
_diffrn_orient_matrix_UB_13 -0.0421608000
_diffrn_orient_matrix_UB_21 0.0517571000
_diffrn_orient_matrix_UB_22 0.0326731000
_diffrn_orient_matrix_UB_23 -0.0203875000
_diffrn_orient_matrix_UB_31 0.0630792000
_diffrn_orient_matrix_UB_32 -0.0621121000
_diffrn_orient_matrix_UB_33 0.0070904000
_diffrn_radiation_monochromator mirror
_diffrn_radiation_probe x-ray
_diffrn_radiation_type MoK\a
_diffrn_radiation_wavelength 0.71073
_diffrn_reflns_av_R_equivalents 0.0212
_diffrn_reflns_av_unetI/netI 0.0425
_diffrn_reflns_Laue_measured_fraction_full 0.998
_diffrn_reflns_Laue_measured_fraction_max 0.823
_diffrn_reflns_limit_h_max 10
_diffrn_reflns_limit_h_min -12
_diffrn_reflns_limit_k_max 13
_diffrn_reflns_limit_k_min -11
_diffrn_reflns_limit_l_max 19
_diffrn_reflns_limit_l_min -16
_diffrn_reflns_number 10499
_diffrn_reflns_point_group_measured_fraction_full 0.998
_diffrn_reflns_point_group_measured_fraction_max 0.823
_diffrn_reflns_theta_full 25.242
_diffrn_reflns_theta_max 29.635
_diffrn_reflns_theta_min 3.294
_diffrn_source 'micro-focus sealed X-ray tube'
_diffrn_source_type 'SuperNova (Mo) X-ray Source'
_exptl_absorpt_coefficient_mu 0.135
_exptl_absorpt_correction_T_max 1.000
_exptl_absorpt_correction_T_min 0.408
_exptl_absorpt_correction_type gaussian
_exptl_absorpt_process_details
;
CrysAlisPro 1.171.40.50a (Rigaku Oxford Diffraction, 2019)
Numerical absorption correction based on gaussian integration over
			a multifaceted crystal model
Empirical absorption correction using spherical harmonics,
 implemented in SCALE3 ABSPACK scaling algorithm.
;
_exptl_crystal_colour 'clear yellowish white'
_exptl_crystal_colour_lustre clear
_exptl_crystal_colour_modifier yellowish
_exptl_crystal_colour_primary white
_exptl_crystal_density_diffrn 1.521
_exptl_crystal_description plate
_exptl_crystal_F_000 632
_exptl_crystal_recrystallization_method 'Re-crystallisation from solvent: Dichloromethane/pentane'
_exptl_crystal_size_max 0.436
_exptl_crystal_size_mid 0.277
_exptl_crystal_size_min 0.189
_refine_diff_density_max 0.275
_refine_diff_density_min -0.212
_refine_diff_density_rms 0.043
_refine_ls_extinction_method none
_refine_ls_goodness_of_fit_ref 0.949
_refine_ls_hydrogen_treatment refall
_refine_ls_matrix_type full
_refine_ls_number_parameters 470
_refine_ls_number_reflns 6362
_refine_ls_number_restraints 0
_refine_ls_restrained_S_all 0.949
_refine_ls_R_factor_all 0.0780
_refine_ls_R_factor_gt 0.0474
_refine_ls_shift/su_max 0.000
_refine_ls_shift/su_mean 0.000
_refine_ls_structure_factor_coef Fsqd
_refine_ls_weighting_details 'w=1/[\s^2^(Fo^2^)+(0.1000P)^2^] where P=(Fo^2^+2Fc^2^)/3'
_refine_ls_weighting_scheme calc
_refine_ls_wR_factor_gt 0.1307
_refine_ls_wR_factor_ref 0.1577
_reflns_Friedel_coverage 0.000
_reflns_number_gt 4319
_reflns_number_total 6362
_reflns_threshold_expression 'I > 2\s(I)'
_cod_data_source_file c9cc08749d2.cif
_cod_data_source_block rm1919
_cod_depositor_comments 'Adding full bibliography for 7126008--7126012.cif.'
_cod_database_code 7126008
_shelx_shelxl_version_number 2018/3
_shelx_space_group_comment
;
The symmetry employed for this shelxl refinement is uniquely defined
by the following loop, which should always be used as a source of
symmetry information in preference to the above space-group names.
They are only intended as comments.
;
_reflns_odcompleteness_completeness 99.77
_reflns_odcompleteness_iscentric 1
_reflns_odcompleteness_theta 26.32
_olex2_refinement_description
;
;
_olex2_submission_special_instructions 'No special instructions were received'
_oxdiff_exptl_absorpt_empirical_details
;
Empirical correction (ABSPACK) includes:
- Absorption correction using spherical harmonics
- Frame scaling
;
_oxdiff_exptl_absorpt_empirical_full_max 1.284
_oxdiff_exptl_absorpt_empirical_full_min 0.809
_publcif_funding_html
;
;

loop_
_space_group_symop_operation_xyz
'x, y, z'
'-x, -y, -z'

loop_
_atom_site_label
_atom_site_type_symbol
_atom_site_fract_x
_atom_site_fract_y
_atom_site_fract_z
_atom_site_U_iso_or_equiv
_atom_site_adp_type
_atom_site_occupancy
_atom_site_site_symmetry_order
_atom_site_calc_flag
_atom_site_refinement_flags_posn
_atom_site_refinement_flags_adp
_atom_site_refinement_flags_occupancy
_atom_site_disorder_assembly
_atom_site_disorder_group
O1 O 0.52486(14) 0.12007(12) 0.16388(9) 0.0310(3) Uani 1 1 d . . . . .
O2 O 0.40032(15) 0.02589(13) 0.29586(9) 0.0336(3) Uani 1 1 d . . . . .
F3 F 1.05977(13) -0.54967(12) 0.10442(9) 0.0495(3) Uani 1 1 d . . . . .
F4 F 0.60703(15) -0.55960(13) 0.05903(10) 0.0526(4) Uani 1 1 d . . . . .
F5 F 0.90975(15) -0.68988(12) 0.05234(10) 0.0530(4) Uani 1 1 d . . . . .
C6 C 0.5980(2) -0.00811(18) 0.12993(13) 0.0284(4) Uani 1 1 d . . . . .
F7 F -0.06439(16) 0.68071(13) 0.32784(11) 0.0652(4) Uani 1 1 d . . . . .
C8 C 0.5867(2) -0.12615(18) 0.17907(13) 0.0299(4) Uani 1 1 d . . . . .
F9 F 0.95545(16) 0.10368(16) 0.41559(11) 0.0688(5) Uani 1 1 d . . . . .
C10 C 0.4781(2) -0.10087(18) 0.26146(13) 0.0310(4) Uani 1 1 d . . . . .
F11 F 0.88129(18) 0.28312(17) 0.28173(11) 0.0688(4) Uani 1 1 d . . . . .
C12 C 0.8307(2) -0.34235(19) 0.13733(13) 0.0320(4) Uani 1 1 d . . . . .
F13 F 0.18068(18) 0.64998(13) 0.19187(12) 0.0699(5) Uani 1 1 d . . . . .
F14 F -0.06769(16) 0.45745(16) 0.43251(11) 0.0718(5) Uani 1 1 d . . . . .
C15 C 0.6777(2) -0.4859(2) 0.08555(14) 0.0367(4) Uani 1 1 d . . . . .
C16 C 0.6897(2) -0.01252(18) 0.03797(13) 0.0297(4) Uani 1 1 d . . . . .
C17 C 0.9078(2) -0.48131(19) 0.10816(14) 0.0348(4) Uani 1 1 d . . . . .
C18 C 0.7617(2) 0.0836(2) 0.01708(14) 0.0375(5) Uani 1 1 d . . . . .
C19 C 0.6737(2) -0.27453(18) 0.14204(13) 0.0302(4) Uani 1 1 d . . . . .
C20 C 0.5964(2) -0.34737(19) 0.11523(14) 0.0332(4) Uani 1 1 d . . . . .
C21 C 0.3096(2) 0.29294(18) 0.28050(13) 0.0305(4) Uani 1 1 d . . . . .
C22 C 0.8329(2) -0.55476(19) 0.08209(14) 0.0364(4) Uani 1 1 d . . . . .
C23 C 0.4364(2) -0.21151(19) 0.31521(13) 0.0329(4) Uani 1 1 d . . . . .
C24 C 0.7873(2) -0.0961(2) -0.11508(14) 0.0383(5) Uani 1 1 d . . . . .
C25 C 0.7041(2) -0.10305(19) -0.02985(13) 0.0329(4) Uani 1 1 d . . . . .
C26 C 0.0576(2) 0.5538(2) 0.31257(16) 0.0432(5) Uani 1 1 d . . . . .
C27 C 0.2808(2) -0.1809(2) 0.35351(14) 0.0389(5) Uani 1 1 d . . . . .
B28 B 0.4556(2) 0.1435(2) 0.26358(15) 0.0311(4) Uani 1 1 d . . . . .
C29 C 0.5922(2) 0.13041(19) 0.30976(13) 0.0338(4) Uani 1 1 d . . . . .
C30 C 0.6787(2) 0.2127(2) 0.27702(15) 0.0405(5) Uani 1 1 d . . . . .
C31 C 0.5471(3) -0.3417(2) 0.33174(15) 0.0413(5) Uani 1 1 d . . . . .
C32 C 0.1817(2) 0.3112(2) 0.35114(15) 0.0390(5) Uani 1 1 d . . . . .
C33 C 0.1832(3) 0.5365(2) 0.24392(16) 0.0438(5) Uani 1 1 d . . . . .
C34 C 0.8597(3) -0.0016(2) -0.13417(15) 0.0429(5) Uani 1 1 d . . . . .
C35 C 0.0580(2) 0.4402(2) 0.36531(16) 0.0441(5) Uani 1 1 d . . . . .
C36 C 0.3081(2) 0.4087(2) 0.22663(15) 0.0370(4) Uani 1 1 d . . . . .
C37 C 0.6320(3) 0.0400(2) 0.37965(16) 0.0440(5) Uani 1 1 d . . . . .
F38 F 0.7916(2) -0.05636(19) 0.48147(12) 0.0874(6) Uani 1 1 d . . . . .
C39 C 0.7984(3) 0.2032(2) 0.31317(16) 0.0456(5) Uani 1 1 d . . . . .
C40 C 0.8473(3) 0.0874(2) -0.06790(15) 0.0454(5) Uani 1 1 d . . . . .
C41 C 0.7530(3) 0.0321(2) 0.41420(16) 0.0527(6) Uani 1 1 d . . . . .
C42 C 0.5016(3) -0.4398(2) 0.38411(16) 0.0502(6) Uani 1 1 d . . . . .
C43 C 0.2374(3) -0.2817(2) 0.40413(16) 0.0459(5) Uani 1 1 d . . . . .
C44 C 0.8367(2) 0.1135(2) 0.38155(16) 0.0484(6) Uani 1 1 d . . . . .
C45 C 0.3470(3) -0.4106(2) 0.41898(16) 0.0501(6) Uani 1 1 d . . . . .
H20 H 0.488(2) -0.3001(19) 0.1160(13) 0.027(5) Uiso 1 1 d . . . . .
H12 H 0.887(2) -0.292(2) 0.1555(14) 0.035(5) Uiso 1 1 d . . . . .
H27 H 0.204(3) -0.094(2) 0.3409(16) 0.046(6) Uiso 1 1 d . . . . .
H32 H 0.176(3) 0.239(2) 0.3917(16) 0.042(6) Uiso 1 1 d . . . . .
H34 H 0.917(3) 0.006(2) -0.1916(17) 0.044(6) Uiso 1 1 d . . . . .
H30 H 0.655(2) 0.282(2) 0.2265(16) 0.040(6) Uiso 1 1 d . . . . .
H18 H 0.753(2) 0.144(2) 0.0636(16) 0.040(6) Uiso 1 1 d . . . . .
H37 H 0.584(3) -0.018(2) 0.4016(16) 0.045(6) Uiso 1 1 d . . . . .
H25 H 0.652(3) -0.168(2) -0.0162(16) 0.048(6) Uiso 1 1 d . . . . .
H36 H 0.388(3) 0.406(2) 0.1786(18) 0.053(7) Uiso 1 1 d . . . . .
H24 H 0.800(3) -0.158(3) -0.1606(18) 0.054(7) Uiso 1 1 d . . . . .
H40 H 0.900(3) 0.147(3) -0.0818(19) 0.065(8) Uiso 1 1 d . . . . .
H45 H 0.321(3) -0.483(3) 0.4534(18) 0.060(7) Uiso 1 1 d . . . . .
H42 H 0.577(3) -0.530(3) 0.3950(17) 0.055(7) Uiso 1 1 d . . . . .
H43 H 0.126(3) -0.263(2) 0.4298(18) 0.055(7) Uiso 1 1 d . . . . .
H31 H 0.657(3) -0.362(2) 0.3056(17) 0.050(6) Uiso 1 1 d . . . . .

loop_
_atom_site_aniso_label
_atom_site_aniso_U_11
_atom_site_aniso_U_22
_atom_site_aniso_U_33
_atom_site_aniso_U_23
_atom_site_aniso_U_13
_atom_site_aniso_U_12
O1 0.0329(7) 0.0269(6) 0.0328(7) 0.0003(5) -0.0063(6) -0.0122(5)
O2 0.0361(7) 0.0277(7) 0.0350(7) 0.0001(5) -0.0023(6) -0.0139(5)
F3 0.0305(6) 0.0461(7) 0.0636(9) -0.0083(6) -0.0132(6) -0.0033(5)
F4 0.0518(8) 0.0418(7) 0.0745(10) -0.0078(6) -0.0163(7) -0.0265(6)
F5 0.0500(7) 0.0295(6) 0.0739(10) -0.0117(6) -0.0146(7) -0.0073(5)
C6 0.0265(9) 0.0272(9) 0.0329(10) -0.0010(7) -0.0097(7) -0.0101(7)
F7 0.0466(8) 0.0426(7) 0.0872(11) -0.0132(7) -0.0208(7) 0.0078(6)
C8 0.0279(9) 0.0262(9) 0.0364(11) 0.0017(7) -0.0083(8) -0.0110(7)
F9 0.0440(8) 0.0836(10) 0.0747(11) -0.0188(8) -0.0315(7) -0.0068(7)
C10 0.0295(9) 0.0282(9) 0.0364(11) 0.0018(7) -0.0091(8) -0.0120(7)
F11 0.0581(9) 0.0910(11) 0.0788(11) 0.0001(8) -0.0199(8) -0.0488(8)
C12 0.0320(10) 0.0313(10) 0.0340(10) 0.0028(7) -0.0082(8) -0.0139(7)
F13 0.0759(10) 0.0373(7) 0.0830(11) 0.0239(7) -0.0198(8) -0.0121(6)
F14 0.0447(8) 0.0720(10) 0.0743(11) -0.0123(8) 0.0154(7) -0.0127(7)
C15 0.0405(11) 0.0327(10) 0.0430(12) 0.0016(8) -0.0115(9) -0.0201(8)
C16 0.0266(9) 0.0286(9) 0.0322(10) 0.0029(7) -0.0083(8) -0.0089(7)
C17 0.0298(10) 0.0339(10) 0.0372(11) 0.0028(8) -0.0078(8) -0.0093(7)
C18 0.0452(12) 0.0335(10) 0.0362(11) 0.0011(8) -0.0072(9) -0.0191(8)
C19 0.0301(9) 0.0282(9) 0.0319(10) 0.0029(7) -0.0051(8) -0.0127(7)
C20 0.0300(10) 0.0314(10) 0.0393(11) 0.0033(8) -0.0089(8) -0.0132(8)
C21 0.0306(9) 0.0307(9) 0.0341(10) -0.0012(7) -0.0106(8) -0.0137(7)
C22 0.0398(11) 0.0257(9) 0.0394(11) -0.0007(8) -0.0064(9) -0.0100(8)
C23 0.0357(10) 0.0302(10) 0.0331(10) -0.0003(7) -0.0035(8) -0.0155(7)
C24 0.0381(11) 0.0358(11) 0.0339(11) -0.0048(8) -0.0082(9) -0.0064(8)
C25 0.0319(10) 0.0300(10) 0.0371(11) 0.0001(7) -0.0109(8) -0.0109(7)
C26 0.0343(11) 0.0355(11) 0.0549(14) -0.0091(9) -0.0167(10) -0.0031(8)
C27 0.0368(11) 0.0366(11) 0.0423(12) -0.0008(8) -0.0043(9) -0.0161(9)
B28 0.0318(11) 0.0293(10) 0.0323(11) 0.0008(8) -0.0058(9) -0.0133(8)
C29 0.0320(10) 0.0291(9) 0.0338(10) -0.0043(7) -0.0060(8) -0.0055(7)
C30 0.0392(11) 0.0411(11) 0.0436(12) 0.0012(9) -0.0143(9) -0.0158(9)
C31 0.0404(12) 0.0365(11) 0.0387(12) 0.0064(8) -0.0027(9) -0.0115(8)
C32 0.0396(11) 0.0370(11) 0.0390(12) 0.0004(9) -0.0046(9) -0.0161(8)
C33 0.0488(13) 0.0317(10) 0.0527(14) 0.0085(9) -0.0225(11) -0.0130(9)
C34 0.0417(12) 0.0476(12) 0.0321(11) 0.0065(9) -0.0038(9) -0.0142(9)
C35 0.0324(11) 0.0487(12) 0.0461(13) -0.0108(10) -0.0005(9) -0.0137(9)
C36 0.0366(11) 0.0349(10) 0.0393(12) 0.0033(8) -0.0084(9) -0.0145(8)
C37 0.0499(13) 0.0420(12) 0.0409(12) 0.0044(9) -0.0143(10) -0.0173(10)
F38 0.1094(14) 0.0920(12) 0.0757(12) 0.0342(9) -0.0627(11) -0.0370(10)
C39 0.0355(11) 0.0512(13) 0.0502(14) -0.0116(10) -0.0080(10) -0.0161(9)
C40 0.0520(13) 0.0433(12) 0.0431(13) 0.0074(9) -0.0034(10) -0.0268(10)
C41 0.0598(15) 0.0495(13) 0.0426(13) 0.0051(10) -0.0273(12) -0.0070(11)
C42 0.0616(15) 0.0339(12) 0.0441(13) 0.0054(9) -0.0028(11) -0.0141(10)
C43 0.0488(13) 0.0537(13) 0.0415(13) -0.0007(10) 0.0014(10) -0.0331(11)
C44 0.0325(11) 0.0551(13) 0.0504(14) -0.0147(11) -0.0154(10) -0.0037(9)
C45 0.0690(16) 0.0443(13) 0.0404(13) 0.0042(10) -0.0002(11) -0.0337(12)

loop_
_atom_type_symbol
_atom_type_description
_atom_type_scat_dispersion_real
_atom_type_scat_dispersion_imag
_atom_type_scat_source
C C 0.0033 0.0016 'International Tables Vol C Tables 4.2.6.8 and 6.1.1.4'
H H 0.0000 0.0000 'International Tables Vol C Tables 4.2.6.8 and 6.1.1.4'
B B 0.0013 0.0007 'International Tables Vol C Tables 4.2.6.8 and 6.1.1.4'
F F 0.0171 0.0103 'International Tables Vol C Tables 4.2.6.8 and 6.1.1.4'
O O 0.0106 0.0060 'International Tables Vol C Tables 4.2.6.8 and 6.1.1.4'

loop_
_exptl_crystal_face_index_h
_exptl_crystal_face_index_k
_exptl_crystal_face_index_l
_exptl_crystal_face_perp_dist
1 13 -6 0.0871
-13 -2 -4 0.1991
-8 2 -18 0.1148
0 -8 -16 0.0916
3 -2 21 0.0761
11 12 -2 0.1410
-1 4 -20 0.1102
12 -2 3 0.1995
1 13 6 0.1370
-1 12 6 0.1329
-1 2 -21 0.1049
7 -9 6 0.1548
-2 -6 19 0.0861
-3 -14 4 0.1414

loop_
_geom_angle_atom_site_label_1
_geom_angle_atom_site_label_2
_geom_angle_atom_site_label_3
_geom_angle
_geom_angle_site_symmetry_1
_geom_angle_site_symmetry_3
_geom_angle_publ_flag
C6 O1 B28 120.44(14) . . ?
C10 O2 B28 119.92(14) . . ?
O1 C6 C8 121.22(16) . . ?
O1 C6 C16 113.02(15) . . ?
C8 C6 C16 125.76(15) . . ?
C6 C8 C10 118.00(16) . . ?
C6 C8 C19 121.90(16) . . ?
C10 C8 C19 119.76(16) . . ?
O2 C10 C8 121.74(16) . . ?
O2 C10 C23 113.52(16) . . ?
C8 C10 C23 124.70(16) . . ?
C17 C12 C19 119.64(18) . . ?
F4 C15 C20 120.72(18) . . ?
F4 C15 C22 117.63(17) . . ?
C20 C15 C22 121.65(18) . . ?
C18 C16 C6 117.33(16) . . ?
C18 C16 C25 118.55(18) . . ?
C25 C16 C6 124.08(16) . . ?
F3 C17 C12 120.52(17) . . ?
F3 C17 C22 118.18(16) . . ?
C12 C17 C22 121.30(18) . . ?
C40 C18 C16 120.68(19) . . ?
C12 C19 C8 120.02(16) . . ?
C12 C19 C20 119.68(17) . . ?
C20 C19 C8 120.26(16) . . ?
C15 C20 C19 119.05(18) . . ?
C32 C21 B28 120.82(17) . . ?
C36 C21 B28 121.06(17) . . ?
C36 C21 C32 118.10(18) . . ?
F5 C22 C15 120.49(17) . . ?
F5 C22 C17 120.83(18) . . ?
C15 C22 C17 118.67(17) . . ?
C27 C23 C10 118.35(17) . . ?
C31 C23 C10 122.29(17) . . ?
C31 C23 C27 119.30(18) . . ?
C25 C24 C34 120.40(19) . . ?
C24 C25 C16 120.20(18) . . ?
F7 C26 C33 120.7(2) . . ?
F7 C26 C35 120.9(2) . . ?
C35 C26 C33 118.43(18) . . ?
C43 C27 C23 120.0(2) . . ?
O1 B28 C21 109.00(16) . . ?
O1 B28 C29 107.15(15) . . ?
O2 B28 O1 107.36(14) . . ?
O2 B28 C21 108.60(15) . . ?
O2 B28 C29 109.51(16) . . ?
C21 B28 C29 114.96(15) . . ?
C30 C29 B28 118.60(18) . . ?
C37 C29 B28 124.01(19) . . ?
C37 C29 C30 117.4(2) . . ?
C39 C30 C29 120.7(2) . . ?
C42 C31 C23 119.8(2) . . ?
C35 C32 C21 120.2(2) . . ?
F13 C33 C26 117.74(18) . . ?
F13 C33 C36 120.4(2) . . ?
C26 C33 C36 121.9(2) . . ?
C40 C34 C24 120.0(2) . . ?
F14 C35 C26 118.15(19) . . ?
F14 C35 C32 120.4(2) . . ?
C26 C35 C32 121.5(2) . . ?
C33 C36 C21 119.9(2) . . ?
C41 C37 C29 120.6(2) . . ?
F11 C39 C30 120.6(2) . . ?
F11 C39 C44 118.1(2) . . ?
C44 C39 C30 121.3(2) . . ?
C18 C40 C34 120.2(2) . . ?
F38 C41 C37 120.3(2) . . ?
F38 C41 C44 118.3(2) . . ?
C44 C41 C37 121.4(2) . . ?
C31 C42 C45 120.5(2) . . ?
C45 C43 C27 120.3(2) . . ?
F9 C44 C39 120.8(2) . . ?
F9 C44 C41 120.6(2) . . ?
C39 C44 C41 118.6(2) . . ?
C43 C45 C42 120.1(2) . . ?

loop_
_geom_bond_atom_site_label_1
_geom_bond_atom_site_label_2
_geom_bond_distance
_geom_bond_site_symmetry_2
_geom_bond_publ_flag
O1 C6 1.300(2) . ?
O1 B28 1.518(3) . ?
O2 C10 1.293(2) . ?
O2 B28 1.508(2) . ?
F3 C17 1.347(2) . ?
F4 C15 1.347(2) . ?
F5 C22 1.340(2) . ?
C6 C8 1.402(3) . ?
C6 C16 1.472(3) . ?
F7 C26 1.354(2) . ?
C8 C10 1.405(3) . ?
C8 C19 1.494(2) . ?
F9 C44 1.348(3) . ?
C10 C23 1.478(3) . ?
F11 C39 1.350(3) . ?
C12 C17 1.371(3) . ?
C12 C19 1.387(3) . ?
F13 C33 1.354(2) . ?
F14 C35 1.354(3) . ?
C15 C20 1.372(3) . ?
C15 C22 1.375(3) . ?
C16 C18 1.397(3) . ?
C16 C25 1.401(3) . ?
C17 C22 1.375(3) . ?
C18 C40 1.377(3) . ?
C19 C20 1.394(3) . ?
C21 B28 1.605(3) . ?
C21 C32 1.395(3) . ?
C21 C36 1.390(3) . ?
C23 C27 1.394(3) . ?
C23 C31 1.392(3) . ?
C24 C25 1.378(3) . ?
C24 C34 1.384(3) . ?
C26 C33 1.366(3) . ?
C26 C35 1.364(3) . ?
C27 C43 1.382(3) . ?
B28 C29 1.613(3) . ?
C29 C30 1.400(3) . ?
C29 C37 1.390(3) . ?
C30 C39 1.377(3) . ?
C31 C42 1.380(3) . ?
C32 C35 1.374(3) . ?
C33 C36 1.374(3) . ?
C34 C40 1.379(3) . ?
C37 C41 1.379(3) . ?
F38 C41 1.346(3) . ?
C39 C44 1.364(4) . ?
C41 C44 1.371(4) . ?
C42 C45 1.380(4) . ?
C43 C45 1.371(3) . ?

loop_
_exptl_oxdiff_crystal_face_indexfrac_h
_exptl_oxdiff_crystal_face_indexfrac_k
_exptl_oxdiff_crystal_face_indexfrac_l
_exptl_oxdiff_crystal_face_x
_exptl_oxdiff_crystal_face_y
_exptl_oxdiff_crystal_face_z
1.0903 13.1447 -5.7972 -0.1135 0.6041 -0.7888
-13.0866 -1.6791 -3.9734 0.1201 -0.6512 -0.7494
-7.6375 2.1668 -18.4506 0.6626 0.0517 -0.7472
0.4385 -8.3202 -15.7474 0.8986 0.0719 0.4328
3.1577 -2.0857 21.1546 -0.8111 -0.3360 0.4787
10.8285 11.8482 -1.6444 -0.1825 0.9811 -0.0645
-0.8780 4.1821 -20.2621 0.7316 0.5043 -0.4588
11.6050 -2.0658 3.0296 0.0133 0.4714 0.8818
1.2044 13.1816 5.9543 -0.6092 0.3716 -0.7005
-1.3843 11.9400 5.6301 -0.5796 0.2037 -0.7890
-1.0062 2.1205 -21.1333 0.8247 0.4481 -0.3450
6.6965 -8.5759 6.0350 0.0324 -0.0566 0.9979
-2.1496 -5.7366 18.6750 -0.6432 -0.6794 0.3531
-2.7462 -13.8120 3.8852 0.2008 -0.6726 0.7122
